data_7223650
loop_
_publ_author_name
'Yao, Peng-Fei'
'Liu, Han-Fu'
'Huang, Fu-Ping'
'Feng, Fang-lin'
'Qin, Xiao-Huan'
'Huang, Mei-Li'
'Yu, Qing'
'Bian, He-Dong'

_publ_section_title
;
 A family of Zn(ii)/Cd(ii) halide systems incorporating
 5,5&#x2032;-di(pyridin-2-yl)-3,3&#x2032;-bi(1,2,4-triazole)
;
_journal_issue 6
_journal_name_full CrystEngComm
_journal_page_first 938
_journal_paper_doi 10.1039/C5CE02236C
_journal_volume 18
_journal_year 2016
_chemical_formula_moiety 'C14 H10 Cd2 I4 N8'
_chemical_formula_sum 'C14 H10 Cd2 I4 N8'
_chemical_formula_weight 1022.72
_chemical_name_systematic
;
 ? 
;
_space_group_crystal_system triclinic
_space_group_IT_number 2
_space_group_name_Hall '-P 1'
_space_group_name_H-M_alt 'P -1'
_symmetry_space_group_name_Hall '-P 1'
_symmetry_space_group_name_H-M 'P -1'
_atom_sites_solution_hydrogens geom
_atom_sites_solution_primary direct
_atom_sites_solution_secondary difmap
_audit_creation_date 2012-03-19
_audit_creation_method
;
  Olex2 1.1
  (compiled 2011.02.15 svn.r1672, GUI svn.r3494)
;
_audit_update_record
;
2015-11-17 deposited with the CCDC.
2015-12-30 downloaded from the CCDC.
;
_cell_angle_alpha 77.097(4)
_cell_angle_beta 84.449(4)
_cell_angle_gamma 88.279(4)
_cell_formula_units_Z 2
_cell_length_a 7.5634(4)
_cell_length_b 10.2048(4)
_cell_length_c 14.7545(7)
_cell_measurement_reflns_used 4612
_cell_measurement_temperature 293(2)
_cell_measurement_theta_max 28.7041
_cell_measurement_theta_min 2.8391
_cell_volume 1104.79(9)
_computing_cell_refinement
;
CrysAlisPro, Agilent Technologies,
Version 1.171.35.21 (release 20-01-2012 CrysAlis171 .NET)
(compiled Jan 23 2012,18:06:46)
;
_computing_data_collection
;
CrysAlisPro, Agilent Technologies,
Version 1.171.35.21 (release 20-01-2012 CrysAlis171 .NET)
(compiled Jan 23 2012,18:06:46)
;
_computing_data_reduction
;
CrysAlisPro, Agilent Technologies,
Version 1.171.35.21 (release 20-01-2012 CrysAlis171 .NET)
(compiled Jan 23 2012,18:06:46)
;
_computing_molecular_graphics
;
O. V. Dolomanov, L. J. Bourhis, R. J. Gildea, J. A. K. Howard and H. Puschmann,
OLEX2: a complete structure solution, refinement and analysis program.
J. Appl. Cryst. (2009). 42, 339-341.
;
_computing_publication_material
;
O. V. Dolomanov, L. J. Bourhis, R. J. Gildea, J. A. K. Howard and H. Puschmann,
OLEX2: a complete structure solution, refinement and analysis program.
J. Appl. Cryst. (2009). 42, 339-341.
;
_computing_structure_refinement 'SHELXL-97 (Sheldrick, 1997)'
_computing_structure_solution 'A short history of SHELX (Sheldrick, 2007)/Bruker'
_diffrn_ambient_temperature 293(2)
_diffrn_detector_area_resol_mean 16.1623
_diffrn_measured_fraction_theta_full 0.999
_diffrn_measured_fraction_theta_max 0.999
_diffrn_measurement_details
;
  1 omega  -48.00   48.00   1.0000    1.8000
omega____ theta____ kappa____ phi______ frames
    -      -20.4299   77.0000 -120.0000 96

  2 omega    3.00   29.00   1.0000    1.8000
omega____ theta____ kappa____ phi______ frames
    -      -20.4299   77.0000   30.0000 26

  3 omega  -53.00   51.00   1.0000    1.8000
omega____ theta____ kappa____ phi______ frames
    -      -20.4299   77.0000  150.0000 104

  4 omega   20.00   51.00   1.0000    1.8000
omega____ theta____ kappa____ phi______ frames
    -      -20.4299   77.0000  -90.0000 31

  5 omega  -11.00   37.00   1.0000    1.8000
omega____ theta____ kappa____ phi______ frames
    -       21.5236   77.0000  120.0000 48

  6 omega   -9.00   93.00   1.0000    1.8000
omega____ theta____ kappa____ phi______ frames
    -       21.5236   77.0000    0.0000 102

  7 omega   -2.00   62.00   1.0000    1.8000
omega____ theta____ kappa____ phi______ frames
    -       21.5236   57.0000  -90.0000 64
;
_diffrn_measurement_device_type 'SuperNova, Single source at offset), Eos'
_diffrn_measurement_method '\w scans'
_diffrn_orient_matrix_UB_11 -0.0159299000
_diffrn_orient_matrix_UB_12 -0.0697161000
_diffrn_orient_matrix_UB_13 0.0061448000
_diffrn_orient_matrix_UB_21 -0.0204624000
_diffrn_orient_matrix_UB_22 -0.0051719000
_diffrn_orient_matrix_UB_23 0.0486029000
_diffrn_orient_matrix_UB_31 -0.0905872000
_diffrn_orient_matrix_UB_32 0.0140724000
_diffrn_orient_matrix_UB_33 -0.0072991000
_diffrn_radiation_monochromator mirror
_diffrn_radiation_type 'Mo K\a'
_diffrn_radiation_wavelength 0.7107
_diffrn_reflns_av_R_equivalents 0.0293
_diffrn_reflns_av_unetI/netI 0.0446
_diffrn_reflns_limit_h_max 9
_diffrn_reflns_limit_h_min -9
_diffrn_reflns_limit_k_max 12
_diffrn_reflns_limit_k_min -12
_diffrn_reflns_limit_l_max 17
_diffrn_reflns_limit_l_min -18
_diffrn_reflns_number 9130
_diffrn_reflns_theta_full 26.37
_diffrn_reflns_theta_max 26.37
_diffrn_reflns_theta_min 2.84
_diffrn_source 'SuperNova (Mo) X-ray Source'
_exptl_absorpt_coefficient_mu 7.532
_exptl_absorpt_correction_T_max 0.405
_exptl_absorpt_correction_T_min 0.179
_exptl_absorpt_correction_type multi-scan
_exptl_absorpt_process_details
;
CrysAlisPro, Agilent Technologies,
Version 1.171.35.21 (release 20-01-2012 CrysAlis171 .NET)
(compiled Jan 23 2012,18:06:46)
Empirical absorption correction using spherical harmonics,
 implemented in SCALE3 ABSPACK scaling algorithm.
;
_exptl_crystal_colour colourless
_exptl_crystal_density_diffrn 3.074
_exptl_crystal_density_method 'not measured'
_exptl_crystal_description block
_exptl_crystal_F_000 916
_exptl_crystal_size_max 0.40
_exptl_crystal_size_mid 0.20
_exptl_crystal_size_min 0.12
_refine_diff_density_max 2.012
_refine_diff_density_min -4.578
_refine_diff_density_rms 0.283
_refine_ls_extinction_method none
_refine_ls_goodness_of_fit_ref 1.044
_refine_ls_hydrogen_treatment mixed
_refine_ls_matrix_type full
_refine_ls_number_parameters 253
_refine_ls_number_reflns 4523
_refine_ls_number_restraints 0
_refine_ls_restrained_S_all 1.044
_refine_ls_R_factor_all 0.0658
_refine_ls_R_factor_gt 0.0550
_refine_ls_shift/su_max 0.001
_refine_ls_shift/su_mean 0.000
_refine_ls_structure_factor_coef Fsqd
_refine_ls_weighting_details 'calc w=1/[\s^2^(Fo^2^)+(0.0634P)^2^+25.2167P] where P=(Fo^2^+2Fc^2^)/3'
_refine_ls_weighting_scheme calc
_refine_ls_wR_factor_gt 0.1465
_refine_ls_wR_factor_ref 0.1563
_reflns_number_gt 3765
_reflns_number_total 4528
_reflns_threshold_expression >2sigma(I)
_cod_data_source_file c5ce02236c2.cif
_cod_data_source_block 0318-ypf-018b
_cod_depositor_comments 'Adding full bibliography for 7223645--7223650.cif.'
_cod_database_code 7223650
_reflns_odcompleteness_completeness 99.87
_reflns_odcompleteness_iscentric 1
_reflns_odcompleteness_theta 26.32

loop_
_space_group_symop_id
_space_group_symop_operation_xyz
1 'x, y, z'
2 '-x, -y, -z'

loop_
_atom_site_label
_atom_site_type_symbol
_atom_site_fract_x
_atom_site_fract_y
_atom_site_fract_z
_atom_site_U_iso_or_equiv
_atom_site_adp_type
_atom_site_occupancy
_atom_site_symmetry_multiplicity
_atom_site_calc_flag
_atom_site_refinement_flags
I1 I 0.09963(11) 0.69622(8) 0.85147(6) 0.0347(2) Uani 1 1 d .
I2 I 0.59386(11) 0.89364(8) 0.85019(6) 0.0353(2) Uani 1 1 d .
I3 I 0.30604(13) 0.99096(10) 0.61944(7) 0.0489(3) Uani 1 1 d .
I4 I -0.19098(11) 0.75856(9) 0.61013(6) 0.0391(2) Uani 1 1 d .
Cd1 Cd 0.44623(12) 0.75662(8) 0.71973(6) 0.0316(2) Uani 1 1 d .
Cd2 Cd -0.06177(12) 0.91321(8) 0.72821(6) 0.0324(2) Uani 1 1 d .
N1 N 0.5153(12) 0.5376(9) 0.7906(6) 0.0245(19) Uani 1 1 d .
N2 N 0.3579(12) 0.6031(9) 0.6200(6) 0.0243(19) Uani 1 1 d .
N3 N 0.3540(14) 0.3829(10) 0.6169(7) 0.034(2) Uani 1 1 d .
N4 N 0.2845(14) 0.4591(9) 0.5413(7) 0.032(2) Uani 1 1 d .
H4 H 0.2437 0.4279 0.4981 0.038 Uiso 1 1 calc R
N5 N 0.1495(14) 0.6470(9) 0.3973(6) 0.030(2) Uani 1 1 d .
N6 N 0.2259(13) 0.8219(9) 0.4494(6) 0.028(2) Uani 1 1 d .
H6 H 0.2680 0.8676 0.4847 0.033 Uiso 1 1 calc R
N7 N 0.1530(13) 0.8740(9) 0.3694(6) 0.028(2) Uani 1 1 d .
N8 N -0.0081(12) 0.9066(9) 0.2078(6) 0.0259(19) Uani 1 1 d .
C1 C 0.5876(16) 0.5045(12) 0.8729(8) 0.032(3) Uani 1 1 d .
H1 H 0.6188 0.5733 0.9002 0.038 Uiso 1 1 calc R
C2 C 0.6169(17) 0.3757(14) 0.9175(8) 0.038(3) Uani 1 1 d .
H2 H 0.6643 0.3571 0.9749 0.045 Uiso 1 1 calc R
C3 C 0.5764(17) 0.2736(13) 0.8776(9) 0.040(3) Uani 1 1 d .
H3 H 0.5945 0.1849 0.9083 0.048 Uiso 1 1 calc R
C4 C 0.5078(16) 0.3016(12) 0.7911(9) 0.034(3) Uani 1 1 d .
H4A H 0.4836 0.2333 0.7618 0.040 Uiso 1 1 calc R
C5 C 0.4771(14) 0.4357(10) 0.7504(7) 0.021(2) Uani 1 1 d .
C6 C 0.3978(15) 0.4741(10) 0.6613(7) 0.024(2) Uani 1 1 d .
C7 C 0.2878(13) 0.5885(10) 0.5428(7) 0.020(2) Uani 1 1 d .
C8 C 0.2223(15) 0.6861(11) 0.4656(8) 0.026(2) Uani 1 1 d .
C9 C 0.1104(14) 0.7658(10) 0.3403(7) 0.024(2) Uani 1 1 d .
C10 C 0.0276(14) 0.7802(11) 0.2521(7) 0.024(2) Uani 1 1 d .
C11 C -0.0012(16) 0.6700(12) 0.2153(8) 0.032(3) Uani 1 1 d .
H11 H 0.0273 0.5836 0.2467 0.038 Uiso 1 1 calc R
C12 C -0.0735(17) 0.6916(14) 0.1304(8) 0.037(3) Uani 1 1 d .
H12 H -0.0951 0.6195 0.1042 0.044 Uiso 1 1 calc R
C13 C -0.1130(17) 0.8205(13) 0.0854(9) 0.036(3) Uani 1 1 d .
H13 H -0.1622 0.8367 0.0285 0.043 Uiso 1 1 calc R
C14 C -0.0791(18) 0.9240(14) 0.1253(9) 0.040(3) Uani 1 1 d .
H14 H -0.1061 1.0110 0.0943 0.048 Uiso 1 1 calc R

loop_
_atom_site_aniso_label
_atom_site_aniso_U_11
_atom_site_aniso_U_22
_atom_site_aniso_U_33
_atom_site_aniso_U_23
_atom_site_aniso_U_13
_atom_site_aniso_U_12
I1 0.0371(4) 0.0302(4) 0.0341(4) -0.0013(3) -0.0055(3) 0.0048(3)
I2 0.0390(4) 0.0371(4) 0.0336(4) -0.0159(3) -0.0030(3) -0.0039(3)
I3 0.0554(6) 0.0509(6) 0.0407(5) -0.0103(4) -0.0083(4) 0.0093(4)
I4 0.0399(5) 0.0472(5) 0.0373(5) -0.0256(4) 0.0031(3) -0.0114(4)
Cd1 0.0412(5) 0.0231(4) 0.0323(5) -0.0063(3) -0.0127(4) 0.0047(3)
Cd2 0.0425(5) 0.0241(4) 0.0339(5) -0.0085(3) -0.0145(4) 0.0008(4)
N1 0.030(5) 0.020(4) 0.022(4) -0.002(3) -0.004(4) 0.006(4)
N2 0.023(4) 0.027(5) 0.022(5) -0.006(4) 0.000(3) 0.006(4)
N3 0.049(6) 0.024(5) 0.028(5) -0.002(4) -0.016(4) -0.001(4)
N4 0.048(6) 0.023(5) 0.027(5) -0.009(4) -0.016(4) 0.001(4)
N5 0.045(6) 0.026(5) 0.021(5) -0.005(4) -0.011(4) 0.004(4)
N6 0.037(5) 0.023(5) 0.026(5) -0.010(4) -0.010(4) -0.001(4)
N7 0.034(5) 0.027(5) 0.024(5) -0.007(4) -0.006(4) -0.007(4)
N8 0.032(5) 0.025(5) 0.021(5) -0.004(4) -0.007(4) 0.000(4)
C1 0.041(7) 0.035(6) 0.024(6) -0.011(5) -0.010(5) 0.005(5)
C2 0.043(7) 0.050(8) 0.020(6) -0.006(5) -0.006(5) 0.011(6)
C3 0.041(7) 0.033(7) 0.041(7) 0.003(5) -0.011(6) 0.006(5)
C4 0.039(7) 0.023(6) 0.039(7) -0.008(5) -0.004(5) 0.007(5)
C5 0.024(5) 0.019(5) 0.020(5) -0.001(4) 0.000(4) 0.002(4)
C6 0.033(6) 0.017(5) 0.022(5) -0.007(4) -0.002(4) -0.001(4)
C7 0.024(5) 0.022(5) 0.015(5) -0.004(4) -0.002(4) -0.001(4)
C8 0.031(6) 0.027(6) 0.024(5) -0.012(4) -0.008(4) 0.004(5)
C9 0.028(5) 0.021(5) 0.023(5) -0.005(4) 0.000(4) 0.000(4)
C10 0.025(5) 0.028(6) 0.019(5) -0.007(4) 0.000(4) -0.008(4)
C11 0.037(6) 0.024(6) 0.035(6) -0.007(5) -0.007(5) 0.004(5)
C12 0.040(7) 0.047(7) 0.031(6) -0.021(5) -0.008(5) -0.007(6)
C13 0.047(7) 0.037(7) 0.028(6) -0.011(5) -0.012(5) -0.002(6)
C14 0.048(8) 0.042(7) 0.030(7) -0.002(5) -0.014(6) -0.013(6)

loop_
_atom_type_symbol
_atom_type_description
_atom_type_scat_dispersion_real
_atom_type_scat_dispersion_imag
_atom_type_scat_source
C C 0.0033 0.0016 'International Tables Vol C Tables 4.2.6.8 and 6.1.1.4'
H H 0.0000 0.0000 'International Tables Vol C Tables 4.2.6.8 and 6.1.1.4'
Cd Cd -0.8075 1.2024 'International Tables Vol C Tables 4.2.6.8 and 6.1.1.4'
I I -0.4742 1.8119 'International Tables Vol C Tables 4.2.6.8 and 6.1.1.4'
N N 0.0061 0.0033 'International Tables Vol C Tables 4.2.6.8 and 6.1.1.4'

loop_
_geom_angle_atom_site_label_1
_geom_angle_atom_site_label_2
_geom_angle_atom_site_label_3
_geom_angle
_geom_angle_site_symmetry_1
_geom_angle_site_symmetry_3
Cd2 I1 Cd1 87.36(3) . .
Cd1 I2 Cd2 87.75(3) . 1_655
Cd1 I3 Cd2 89.04(4) . .
Cd2 I4 Cd1 88.51(3) . 1_455
I2 Cd1 I1 90.72(3) . .
I2 Cd1 I4 90.42(3) . 1_655
I3 Cd1 I1 92.16(4) . .
I3 Cd1 I2 93.14(4) . .
I3 Cd1 I4 99.39(4) . 1_655
I4 Cd1 I1 168.32(4) 1_655 .
N1 Cd1 I1 82.6(2) . .
N1 Cd1 I2 98.5(2) . .
N1 Cd1 I3 167.2(2) . .
N1 Cd1 I4 85.7(2) . 1_655
N1 Cd1 N2 71.4(3) . .
N2 Cd1 I1 91.7(2) . .
N2 Cd1 I2 169.2(2) . .
N2 Cd1 I3 97.3(2) . .
N2 Cd1 I4 85.1(2) . 1_655
I1 Cd2 I2 93.44(3) . 1_455
I1 Cd2 I3 90.13(3) . .
I2 Cd2 I3 167.03(4) 1_455 .
I4 Cd2 I1 97.17(4) . .
I4 Cd2 I2 92.90(3) . 1_455
I4 Cd2 I3 99.03(4) . .
N7 Cd2 I1 168.4(2) 2_576 .
N7 Cd2 I2 91.7(2) 2_576 1_455
N7 Cd2 I3 82.7(2) 2_576 .
N7 Cd2 I4 93.0(2) 2_576 .
N8 Cd2 I1 100.3(2) 2_576 .
N8 Cd2 I2 87.1(2) 2_576 1_455
N8 Cd2 I3 80.0(2) 2_576 .
N8 Cd2 I4 162.5(2) 2_576 .
N8 Cd2 N7 69.6(3) 2_576 2_576
C1 N1 Cd1 123.0(8) . .
C1 N1 C5 117.4(9) . .
C5 N1 Cd1 119.6(7) . .
C6 N2 Cd1 109.0(7) . .
C7 N2 Cd1 148.8(7) . .
C7 N2 C6 102.3(9) . .
C6 N3 N4 102.1(9) . .
N3 N4 H4 124.5 . .
C7 N4 N3 111.0(9) . .
C7 N4 H4 124.5 . .
C8 N5 C9 102.4(9) . .
N7 N6 H6 125.4 . .
N7 N6 C8 109.1(9) . .
C8 N6 H6 125.4 . .
N6 N7 Cd2 142.3(7) . 2_576
C9 N7 Cd2 114.2(7) . 2_576
C9 N7 N6 103.3(9) . .
C10 N8 Cd2 119.8(7) . 2_576
C10 N8 C14 117.5(10) . .
C14 N8 Cd2 122.6(8) . 2_576
N1 C1 H1 118.5 . .
N1 C1 C2 123.0(11) . .
C2 C1 H1 118.5 . .
C1 C2 H2 120.3 . .
C1 C2 C3 119.4(11) . .
C3 C2 H2 120.3 . .
C2 C3 H3 119.9 . .
C2 C3 C4 120.2(11) . .
C4 C3 H3 119.9 . .
C3 C4 H4A 121.4 . .
C5 C4 C3 117.3(11) . .
C5 C4 H4A 121.4 . .
N1 C5 C4 122.6(10) . .
N1 C5 C6 116.4(9) . .
C4 C5 C6 121.0(10) . .
N2 C6 C5 123.6(9) . .
N3 C6 N2 115.0(10) . .
N3 C6 C5 121.3(9) . .
N2 C7 C8 131.7(10) . .
N4 C7 N2 109.6(9) . .
N4 C7 C8 118.7(9) . .
N5 C8 N6 110.5(9) . .
N5 C8 C7 121.1(10) . .
N6 C8 C7 128.4(9) . .
N5 C9 C10 124.9(10) . .
N7 C9 N5 114.7(10) . .
N7 C9 C10 120.4(9) . .
N8 C10 C9 115.8(9) . .
N8 C10 C11 122.5(10) . .
C11 C10 C9 121.6(10) . .
C10 C11 H11 120.8 . .
C12 C11 C10 118.4(11) . .
C12 C11 H11 120.8 . .
C11 C12 H12 120.3 . .
C13 C12 C11 119.4(11) . .
C13 C12 H12 120.3 . .
C12 C13 H13 120.5 . .
C14 C13 C12 118.9(11) . .
C14 C13 H13 120.5 . .
N8 C14 C13 123.2(12) . .
N8 C14 H14 118.4 . .
C13 C14 H14 118.4 . .

loop_
_geom_bond_atom_site_label_1
_geom_bond_atom_site_label_2
_geom_bond_distance
_geom_bond_site_symmetry_2
I1 Cd1 3.0994(12) .
I1 Cd2 2.8582(11) .
I2 Cd1 2.9358(12) .
I2 Cd2 3.0045(12) 1_655
I3 Cd1 2.7574(13) .
I3 Cd2 3.1055(14) .
I4 Cd1 3.0455(12) 1_455
I4 Cd2 2.8515(11) .
Cd1 I4 3.0455(12) 1_655
Cd1 N1 2.314(9) .
Cd1 N2 2.519(9) .
Cd2 I2 3.0045(12) 1_455
Cd2 N7 2.443(9) 2_576
Cd2 N8 2.341(9) 2_576
N1 C1 1.350(14) .
N1 C5 1.357(14) .
N2 C6 1.360(13) .
N2 C7 1.341(13) .
N3 N4 1.352(13) .
N3 C6 1.318(14) .
N4 H4 0.8600 .
N4 C7 1.326(14) .
N5 C8 1.332(14) .
N5 C9 1.355(14) .
N6 H6 0.8600 .
N6 N7 1.345(12) .
N6 C8 1.354(14) .
N7 Cd2 2.443(9) 2_576
N7 C9 1.329(14) .
N8 Cd2 2.341(9) 2_576
N8 C10 1.342(14) .
N8 C14 1.351(14) .
C1 H1 0.9300 .
C1 C2 1.355(17) .
C2 H2 0.9300 .
C2 C3 1.361(19) .
C3 H3 0.9300 .
C3 C4 1.391(17) .
C4 H4A 0.9300 .
C4 C5 1.388(15) .
C5 C6 1.466(14) .
C7 C8 1.452(14) .
C9 C10 1.474(14) .
C10 C11 1.386(15) .
C11 H11 0.9300 .
C11 C12 1.384(16) .
C12 H12 0.9300 .
C12 C13 1.373(18) .
C13 H13 0.9300 .
C13 C14 1.362(17) .
C14 H14 0.9300 .

loop_
_geom_torsion_atom_site_label_1
_geom_torsion_atom_site_label_2
_geom_torsion_atom_site_label_3
_geom_torsion_atom_site_label_4
_geom_torsion
_geom_torsion_site_symmetry_1
_geom_torsion_site_symmetry_4
I1 Cd1 N1 C1 -84.4(9) . .
I1 Cd1 N1 C5 93.3(8) . .
I1 Cd1 N2 C6 -81.5(7) . .
I1 Cd1 N2 C7 98.6(13) . .
I2 Cd1 N1 C1 5.2(9) . .
I2 Cd1 N1 C5 -177.1(7) . .
I2 Cd1 N2 C6 21.6(16) . .
I2 Cd1 N2 C7 -158.3(9) . .
I3 Cd1 N1 C1 -150.7(9) . .
I3 Cd1 N1 C5 27.0(16) . .
I3 Cd1 N2 C6 -173.9(6) . .
I3 Cd1 N2 C7 6.2(13) . .
I4 Cd1 N1 C1 95.0(9) 1_655 .
I4 Cd1 N1 C5 -87.3(8) 1_655 .
I4 Cd1 N2 C6 87.3(7) 1_655 .
I4 Cd1 N2 C7 -92.7(13) 1_655 .
Cd1 I1 Cd2 I2 -175.63(3) . 1_455
Cd1 I1 Cd2 I3 -8.11(3) . .
Cd1 I1 Cd2 I4 91.01(3) . .
Cd1 I1 Cd2 N7 -59.7(11) . 2_576
Cd1 I1 Cd2 N8 -88.0(2) . 2_576
Cd1 I3 Cd2 I1 9.12(4) . .
Cd1 I3 Cd2 I2 115.18(17) . 1_455
Cd1 I3 Cd2 I4 -88.16(4) . .
Cd1 I3 Cd2 N7 180.0(2) . 2_576
Cd1 I3 Cd2 N8 109.5(2) . 2_576
Cd1 I4 Cd2 I1 98.73(4) 1_455 .
Cd1 I4 Cd2 I2 4.90(3) 1_455 1_455
Cd1 I4 Cd2 I3 -169.99(3) 1_455 .
Cd1 I4 Cd2 N7 -86.9(2) 1_455 2_576
Cd1 I4 Cd2 N8 -84.5(8) 1_455 2_576
Cd1 N1 C1 C2 175.4(9) . .
Cd1 N1 C5 C4 -177.1(8) . .
Cd1 N1 C5 C6 1.9(12) . .
Cd1 N2 C6 N3 178.4(8) . .
Cd1 N2 C6 C5 0.8(12) . .
Cd1 N2 C7 N4 -178.8(10) . .
Cd1 N2 C7 C8 2(2) . .
Cd2 I1 Cd1 I2 102.32(3) . .
Cd2 I1 Cd1 I3 9.15(4) . .
Cd2 I1 Cd1 I4 -162.11(18) . 1_655
Cd2 I1 Cd1 N1 -159.2(2) . .
Cd2 I1 Cd1 N2 -88.2(2) . .
Cd2 I2 Cd1 I1 173.13(3) 1_655 .
Cd2 I2 Cd1 I3 -94.67(4) 1_655 .
Cd2 I2 Cd1 I4 4.75(3) 1_655 1_655
Cd2 I2 Cd1 N1 90.5(2) 1_655 .
Cd2 I2 Cd1 N2 69.9(11) 1_655 .
Cd2 I3 Cd1 I1 -8.41(3) . .
Cd2 I3 Cd1 I2 -99.25(4) . .
Cd2 I3 Cd1 I4 169.80(3) . 1_655
Cd2 I3 Cd1 N1 56.9(10) . .
Cd2 I3 Cd1 N2 83.6(2) . .
Cd2 N7 C9 N5 -175.7(7) 2_576 .
Cd2 N7 C9 C10 4.4(13) 2_576 .
Cd2 N8 C10 C9 0.0(12) 2_576 .
Cd2 N8 C10 C11 -176.2(8) 2_576 .
Cd2 N8 C14 C13 177.0(10) 2_576 .
N1 Cd1 N2 C6 0.1(7) . .
N1 Cd1 N2 C7 -179.8(14) . .
N1 C1 C2 C3 2(2) . .
N1 C5 C6 N2 -1.8(15) . .
N1 C5 C6 N3 -179.3(10) . .
N2 Cd1 N1 C1 -178.8(10) . .
N2 Cd1 N1 C5 -1.1(7) . .
N2 C7 C8 N5 -176.8(11) . .
N2 C7 C8 N6 4(2) . .
N3 N4 C7 N2 -0.6(13) . .
N3 N4 C7 C8 178.5(10) . .
N4 N3 C6 N2 1.2(13) . .
N4 N3 C6 C5 178.9(10) . .
N4 C7 C8 N5 4.3(16) . .
N4 C7 C8 N6 -174.4(11) . .
N5 C9 C10 N8 177.0(10) . .
N5 C9 C10 C11 -6.7(17) . .
N6 N7 C9 N5 0.7(13) . .
N6 N7 C9 C10 -179.2(9) . .
N7 N6 C8 N5 0.5(13) . .
N7 N6 C8 C7 179.3(11) . .
N7 C9 C10 N8 -3.1(15) . .
N7 C9 C10 C11 173.2(10) . .
N8 C10 C11 C12 -1.5(18) . .
C1 N1 C5 C4 0.7(16) . .
C1 N1 C5 C6 179.7(10) . .
C1 C2 C3 C4 1(2) . .
C2 C3 C4 C5 -2.5(19) . .
C3 C4 C5 N1 1.7(17) . .
C3 C4 C5 C6 -177.3(11) . .
C4 C5 C6 N2 177.2(10) . .
C4 C5 C6 N3 -0.3(17) . .
C5 N1 C1 C2 -2.4(17) . .
C6 N2 C7 N4 1.3(11) . .
C6 N2 C7 C8 -177.7(11) . .
C6 N3 N4 C7 -0.3(13) . .
C7 N2 C6 N3 -1.6(13) . .
C7 N2 C6 C5 -179.2(10) . .
C8 N5 C9 N7 -0.5(13) . .
C8 N5 C9 C10 179.4(10) . .
C8 N6 N7 Cd2 174.0(9) . 2_576
C8 N6 N7 C9 -0.7(12) . .
C9 N5 C8 N6 0.0(13) . .
C9 N5 C8 C7 -179.0(10) . .
C9 C10 C11 C12 -177.6(10) . .
C10 N8 C14 C13 -0.9(19) . .
C10 C11 C12 C13 0.4(18) . .
C11 C12 C13 C14 0(2) . .
C12 C13 C14 N8 0(2) . .
C14 N8 C10 C9 178.0(10) . .
C14 N8 C10 C11 1.8(16) . .
